data_2227482
loop_
_publ_author_name
'Yasmeen, Sumera'
'Murtaza, Shahzad'
'Akkurt, Mehmet'
'Khan, Islam Ullah'
'Sharif, Shahzad'

_publ_section_title
;
 <i>N</i>-{4-[(5-Methylisoxazol-3-yl)sulfamoyl]phenyl}benzamide
;
_journal_coeditor_code HB5581
_journal_issue 9
_journal_name_full 'Acta Crystallographica Section E'
_journal_page_first o2264
_journal_paper_doi 10.1107/S1600536810031132
_journal_volume 66
_journal_year 2010
_chemical_formula_iupac 'C17 H15 N3 O4 S'
_chemical_formula_moiety 'C17 H15 N3 O4 S'
_chemical_formula_sum 'C17 H15 N3 O4 S'
_chemical_formula_weight 357.39
_chemical_name_systematic
;
<i>N</i>-{4-[(5-Methylisoxazol-3-yl)sulfamoyl]phenyl}benzamide
;
_space_group_IT_number 14
_symmetry_cell_setting monoclinic
_symmetry_space_group_name_Hall '-P 2ybc'
_symmetry_space_group_name_H-M 'P 1 21/c 1'
_atom_sites_solution_hydrogens geom
_atom_sites_solution_primary direct
_atom_sites_solution_secondary difmap
_cell_angle_alpha 90
_cell_angle_beta 92.155(3)
_cell_angle_gamma 90
_cell_formula_units_Z 4
_cell_length_a 8.2407(6)
_cell_length_b 23.5069(16)
_cell_length_c 8.5199(6)
_cell_measurement_reflns_used 886
_cell_measurement_temperature 296(2)
_cell_measurement_theta_max 18.99
_cell_measurement_theta_min 2.47
_cell_volume 1649.3(2)
_computing_cell_refinement 'SAINT (Bruker, 2007)'
_computing_data_collection 'APEX2 (Bruker, 2007)'
_computing_data_reduction 'SAINT (Bruker, 2007)'
_computing_molecular_graphics 'ORTEP-3 (Farrugia, 1997)'
_computing_publication_material 'WinGX (Farrugia, 1999) and PLATON (Spek, 2009)'
_computing_structure_refinement 'SHELXL97 (Sheldrick, 2008)'
_computing_structure_solution 'SIR97 (Altomare <i>et al.</i>, 1999)'
_diffrn_ambient_temperature 296(2)
_diffrn_measured_fraction_theta_full 0.990
_diffrn_measured_fraction_theta_max 0.990
_diffrn_measurement_device_type 'Bruker Kappa APEXII CCD'
_diffrn_measurement_method 'phi and omega scans'
_diffrn_radiation_monochromator graphite
_diffrn_radiation_source 'sealed tube'
_diffrn_radiation_type MoK\a
_diffrn_radiation_wavelength 0.71073
_diffrn_reflns_av_R_equivalents 0.0991
_diffrn_reflns_av_sigmaI/netI 0.0981
_diffrn_reflns_limit_h_max 9
_diffrn_reflns_limit_h_min -9
_diffrn_reflns_limit_k_max 27
_diffrn_reflns_limit_k_min -27
_diffrn_reflns_limit_l_max 10
_diffrn_reflns_limit_l_min -9
_diffrn_reflns_number 12756
_diffrn_reflns_reduction_process
;
;
_diffrn_reflns_theta_full 24.97
_diffrn_reflns_theta_max 24.97
_diffrn_reflns_theta_min 2.54
_exptl_absorpt_coefficient_mu 0.224
_exptl_absorpt_correction_type none
_exptl_crystal_colour off-white
_exptl_crystal_density_diffrn 1.439
_exptl_crystal_density_method 'Not Measured'
_exptl_crystal_description block
_exptl_crystal_F_000 744
_exptl_crystal_size_max 0.34
_exptl_crystal_size_mid 0.17
_exptl_crystal_size_min 0.07
_refine_diff_density_max 0.256
_refine_diff_density_min -0.334
_refine_ls_extinction_method none
_refine_ls_goodness_of_fit_ref 0.985
_refine_ls_hydrogen_treatment constr
_refine_ls_matrix_type full
_refine_ls_number_parameters 227
_refine_ls_number_reflns 2865
_refine_ls_number_restraints 0
_refine_ls_restrained_S_all 0.985
_refine_ls_R_factor_all 0.1268
_refine_ls_R_factor_gt 0.0539
_refine_ls_shift/su_max 0.000
_refine_ls_shift/su_mean 0.000
_refine_ls_structure_factor_coef Fsqd
_refine_ls_weighting_details 'calc w=1/[\s^2^(Fo^2^)+(0.0555P)^2^] where P=(Fo^2^+2Fc^2^)/3'
_refine_ls_weighting_scheme calc
_refine_ls_wR_factor_gt 0.1086
_refine_ls_wR_factor_ref 0.1352
_reflns_number_gt 1544
_reflns_number_total 2865
_reflns_threshold_expression I>2\s(I)
_cod_data_source_file hb5581.cif
_cod_data_source_block I
_cod_original_sg_symbol_H-M 'P 21/c'
_cod_database_code 2227482
_cod_database_fobs_code 2227482

loop_
_symmetry_equiv_pos_site_id
_symmetry_equiv_pos_as_xyz
1 x,y,z
2 -x,1/2+y,1/2-z
3 -x,-y,-z
4 x,1/2-y,1/2+z

loop_
_atom_site_aniso_label
_atom_site_aniso_U_11
_atom_site_aniso_U_22
_atom_site_aniso_U_33
_atom_site_aniso_U_12
_atom_site_aniso_U_13
_atom_site_aniso_U_23
S1 0.0542(7) 0.0308(6) 0.0309(6) -0.0024(5) 0.0013(4) -0.0030(5)
O1 0.066(3) 0.095(3) 0.091(3) 0.007(2) -0.0124(19) -0.007(2)
O2 0.075(2) 0.0238(14) 0.0500(18) -0.0059(13) 0.0019(14) -0.0043(12)
O3 0.068(2) 0.0470(17) 0.0330(16) 0.0020(13) -0.0096(13) 0.0012(13)
O4 0.078(2) 0.0357(16) 0.0409(17) -0.0104(14) 0.0217(14) -0.0015(13)
N1 0.057(3) 0.063(3) 0.090(3) 0.003(2) -0.013(2) -0.007(2)
N2 0.051(2) 0.045(2) 0.0359(19) 0.0010(16) 0.0138(16) 0.0054(15)
N3 0.059(2) 0.0325(19) 0.0302(18) 0.0013(15) 0.0085(15) 0.0036(14)
C1 0.067(4) 0.142(5) 0.116(5) 0.039(4) 0.008(3) 0.046(4)
C2 0.066(4) 0.090(4) 0.055(3) 0.021(3) 0.015(3) 0.016(3)
C3 0.049(3) 0.068(3) 0.079(4) 0.009(2) 0.006(3) 0.023(3)
C4 0.045(3) 0.050(3) 0.041(2) 0.003(2) 0.009(2) -0.010(2)
C5 0.040(2) 0.029(2) 0.028(2) -0.0013(17) 0.0020(17) 0.0018(17)
C6 0.041(2) 0.039(2) 0.029(2) -0.0008(18) 0.0010(17) 0.0069(18)
C7 0.051(3) 0.026(2) 0.035(2) 0.0019(17) 0.0062(18) 0.0030(17)
C8 0.041(2) 0.036(2) 0.026(2) -0.0044(17) 0.0004(16) 0.0011(17)
C9 0.061(3) 0.029(2) 0.034(2) -0.0002(18) 0.0012(19) 0.0085(18)
C10 0.063(3) 0.024(2) 0.038(2) 0.0000(19) 0.0026(19) -0.0013(18)
C11 0.037(2) 0.040(2) 0.032(2) 0.0011(18) -0.0022(17) -0.0021(19)
C12 0.035(2) 0.046(2) 0.029(2) 0.0032(18) 0.0004(17) 0.0007(18)
C13 0.054(3) 0.050(3) 0.045(3) -0.008(2) 0.008(2) -0.008(2)
C14 0.079(4) 0.066(3) 0.051(3) -0.003(3) 0.011(3) -0.024(3)
C15 0.066(3) 0.077(4) 0.041(3) 0.008(3) 0.015(2) -0.009(3)
C16 0.049(3) 0.071(3) 0.039(3) 0.005(2) 0.008(2) 0.005(2)
C17 0.046(3) 0.043(2) 0.040(2) 0.0046(19) 0.000(2) -0.0013(19)

loop_
_atom_site_type_symbol
_atom_site_label
_atom_site_fract_x
_atom_site_fract_y
_atom_site_fract_z
_atom_site_U_iso_or_equiv
_atom_site_thermal_displace_type
_atom_site_calc_flag
_atom_site_refinement_flags
_atom_site_occupancy
S S1 0.43740(12) 0.83329(4) -0.22084(11) 0.0386(4) Uani . . 1.000
O O1 1.0003(4) 0.81880(17) -0.0861(4) 0.0844(17) Uani . . 1.000
O O2 0.4214(3) 0.77361(9) -0.1980(3) 0.0496(10) Uani . . 1.000
O O3 0.3429(3) 0.86108(10) -0.3422(3) 0.0496(10) Uani . . 1.000
O O4 0.3631(3) 1.03832(10) 0.3334(3) 0.0510(10) Uani . . 1.000
N N1 0.8855(5) 0.85441(16) -0.1611(5) 0.0704(17) Uani . . 1.000
N N2 0.6255(4) 0.84586(12) -0.2644(3) 0.0437(11) Uani . . 1.000
N N3 0.3130(4) 0.94599(12) 0.3837(3) 0.0404(11) Uani . . 1.000
C C1 1.0426(6) 0.7243(2) 0.0112(7) 0.108(3) Uani . . 1.000
C C2 0.9324(7) 0.7675(2) -0.0637(5) 0.070(2) Uani . . 1.000
C C3 0.7813(6) 0.76770(19) -0.1215(5) 0.0652(19) Uani . . 1.000
C C4 0.7578(5) 0.82254(18) -0.1798(4) 0.0452(16) Uani . . 1.000
C C5 0.4049(4) 0.86758(14) -0.0421(4) 0.0323(12) Uani . . 1.000
C C6 0.3831(4) 0.92538(14) -0.0387(4) 0.0363(12) Uani . . 1.000
C C7 0.3562(4) 0.95266(15) 0.0996(4) 0.0372(14) Uani . . 1.000
C C8 0.3494(4) 0.92116(15) 0.2385(4) 0.0344(12) Uani . . 1.000
C C9 0.3738(5) 0.86339(15) 0.2337(4) 0.0414(14) Uani . . 1.000
C C10 0.4019(4) 0.83617(15) 0.0942(4) 0.0417(14) Uani . . 1.000
C C11 0.3098(4) 1.00198(16) 0.4204(4) 0.0364(12) Uani . . 1.000
C C12 0.2330(4) 1.01807(15) 0.5708(4) 0.0367(12) Uani . . 1.000
C C13 0.2608(5) 1.07230(17) 0.6286(4) 0.0495(17) Uani . . 1.000
C C14 0.1852(6) 1.09083(19) 0.7601(5) 0.0651(19) Uani . . 1.000
C C15 0.0811(5) 1.0556(2) 0.8348(5) 0.0610(19) Uani . . 1.000
C C16 0.0515(5) 1.00162(19) 0.7787(4) 0.0528(17) Uani . . 1.000
C C17 0.1291(4) 0.98271(16) 0.6476(4) 0.0430(14) Uani . . 1.000
H H1A 1.09040 0.73950 0.10680 0.1620 Uiso calc R 1.000
H H1B 1.12680 0.71480 -0.05920 0.1620 Uiso calc R 1.000
H H1C 0.98170 0.69070 0.03430 0.1620 Uiso calc R 1.000
H H2N 0.64370 0.86780 -0.34260 0.0530 Uiso calc R 1.000
H H3 0.70730 0.73780 -0.12300 0.0780 Uiso calc R 1.000
H H3N 0.29020 0.92280 0.45780 0.0480 Uiso calc R 1.000
H H6 0.38660 0.94620 -0.13130 0.0430 Uiso calc R 1.000
H H7 0.34250 0.99190 0.10140 0.0450 Uiso calc R 1.000
H H9 0.37120 0.84230 0.32600 0.0500 Uiso calc R 1.000
H H10 0.41880 0.79710 0.09210 0.0500 Uiso calc R 1.000
H H13 0.33130 1.09640 0.57800 0.0600 Uiso calc R 1.000
H H14 0.20470 1.12730 0.79820 0.0780 Uiso calc R 1.000
H H15 0.03020 1.06810 0.92400 0.0730 Uiso calc R 1.000
H H16 -0.02050 0.97790 0.82880 0.0630 Uiso calc R 1.000
H H17 0.11110 0.94590 0.61100 0.0510 Uiso calc R 1.000

loop_
_atom_type_symbol
_atom_type_description
_atom_type_scat_dispersion_real
_atom_type_scat_dispersion_imag
_atom_type_scat_source
S S 0.1246 0.1234 'International Tables Vol C Tables 4.2.6.8 and 6.1.1.4'
O O 0.0106 0.0060 'International Tables Vol C Tables 4.2.6.8 and 6.1.1.4'
N N 0.0061 0.0033 'International Tables Vol C Tables 4.2.6.8 and 6.1.1.4'
H H 0.0000 0.0000 'International Tables Vol C Tables 4.2.6.8 and 6.1.1.4'
C C 0.0033 0.0016 'International Tables Vol C Tables 4.2.6.8 and 6.1.1.4'

loop_
_geom_angle_atom_site_label_1
_geom_angle_atom_site_label_2
_geom_angle_atom_site_label_3
_geom_angle_site_symmetry_1
_geom_angle_site_symmetry_2
_geom_angle_site_symmetry_3
_geom_angle
_geom_angle_publ_flag
O2 S1 O3 . . . 119.92(15) no
O2 S1 N2 . . . 107.63(15) no
O2 S1 C5 . . . 108.46(16) no
O3 S1 N2 . . . 104.41(15) no
O3 S1 C5 . . . 108.76(16) no
N2 S1 C5 . . . 106.94(15) no
N1 O1 C2 . . . 108.9(4) no
O1 N1 C4 . . . 104.0(3) no
S1 N2 C4 . . . 122.7(2) no
C8 N3 C11 . . . 127.7(3) no
C4 N2 H2N . . . 119.00 no
S1 N2 H2N . . . 119.00 no
C8 N3 H3N . . . 116.00 no
C11 N3 H3N . . . 116.00 no
C1 C2 C3 . . . 135.4(5) no
O1 C2 C3 . . . 109.6(4) no
O1 C2 C1 . . . 114.9(5) no
C2 C3 C4 . . . 104.6(4) no
N1 C4 N2 . . . 116.8(4) no
N1 C4 C3 . . . 112.9(4) no
N2 C4 C3 . . . 130.0(4) no
S1 C5 C6 . . . 119.9(3) no
S1 C5 C10 . . . 119.6(3) no
C6 C5 C10 . . . 120.5(3) no
C5 C6 C7 . . . 120.6(3) no
C6 C7 C8 . . . 119.6(3) no
N3 C8 C7 . . . 122.7(3) no
N3 C8 C9 . . . 118.1(3) no
C7 C8 C9 . . . 119.2(3) no
C8 C9 C10 . . . 121.0(3) no
C5 C10 C9 . . . 119.2(3) no
O4 C11 C12 . . . 121.0(3) no
N3 C11 C12 . . . 117.1(3) no
O4 C11 N3 . . . 121.9(3) no
C11 C12 C13 . . . 117.9(3) no
C11 C12 C17 . . . 123.0(3) no
C13 C12 C17 . . . 119.0(3) no
C12 C13 C14 . . . 120.6(4) no
C13 C14 C15 . . . 120.0(4) no
C14 C15 C16 . . . 120.3(4) no
C15 C16 C17 . . . 119.8(4) no
C12 C17 C16 . . . 120.4(4) no
C2 C1 H1A . . . 109.00 no
C2 C1 H1B . . . 110.00 no
C2 C1 H1C . . . 109.00 no
H1A C1 H1B . . . 109.00 no
H1A C1 H1C . . . 109.00 no
H1B C1 H1C . . . 109.00 no
C2 C3 H3 . . . 128.00 no
C4 C3 H3 . . . 128.00 no
C5 C6 H6 . . . 120.00 no
C7 C6 H6 . . . 120.00 no
C6 C7 H7 . . . 120.00 no
C8 C7 H7 . . . 120.00 no
C8 C9 H9 . . . 120.00 no
C10 C9 H9 . . . 119.00 no
C5 C10 H10 . . . 120.00 no
C9 C10 H10 . . . 120.00 no
C12 C13 H13 . . . 120.00 no
C14 C13 H13 . . . 120.00 no
C13 C14 H14 . . . 120.00 no
C15 C14 H14 . . . 120.00 no
C14 C15 H15 . . . 120.00 no
C16 C15 H15 . . . 120.00 no
C15 C16 H16 . . . 120.00 no
C17 C16 H16 . . . 120.00 no
C12 C17 H17 . . . 120.00 no
C16 C17 H17 . . . 120.00 no

loop_
_geom_bond_atom_site_label_1
_geom_bond_atom_site_label_2
_geom_bond_site_symmetry_1
_geom_bond_site_symmetry_2
_geom_bond_distance
_geom_bond_publ_flag
S1 O2 . . 1.423(2) no
S1 O3 . . 1.429(3) no
S1 N2 . . 1.634(3) no
S1 C5 . . 1.753(4) no
O1 N1 . . 1.400(5) no
O1 C2 . . 1.346(6) no
O4 C11 . . 1.223(4) no
N1 C4 . . 1.297(6) no
N2 C4 . . 1.396(5) no
N3 C8 . . 1.410(4) no
N3 C11 . . 1.353(5) no
N2 H2N . . 0.8600 no
N3 H3N . . 0.8600 no
C1 C2 . . 1.490(7) no
C2 C3 . . 1.322(7) no
C3 C4 . . 1.392(6) no
C5 C10 . . 1.377(5) no
C5 C6 . . 1.371(5) no
C6 C7 . . 1.367(5) no
C7 C8 . . 1.399(5) no
C8 C9 . . 1.374(5) no
C9 C10 . . 1.377(5) no
C11 C12 . . 1.499(5) no
C12 C17 . . 1.376(5) no
C12 C13 . . 1.383(5) no
C13 C14 . . 1.373(6) no
C14 C15 . . 1.367(6) no
C15 C16 . . 1.375(6) no
C16 C17 . . 1.381(5) no
C1 H1A . . 0.9600 no
C1 H1B . . 0.9600 no
C1 H1C . . 0.9600 no
C3 H3 . . 0.9300 no
C6 H6 . . 0.9300 no
C7 H7 . . 0.9300 no
C9 H9 . . 0.9300 no
C10 H10 . . 0.9300 no
C13 H13 . . 0.9300 no
C14 H14 . . 0.9300 no
C15 H15 . . 0.9300 no
C16 H16 . . 0.9300 no
C17 H17 . . 0.9300 no

loop_
_geom_hbond_atom_site_label_D
_geom_hbond_atom_site_label_H
_geom_hbond_atom_site_label_A
_geom_hbond_site_symmetry_A
_geom_hbond_distance_DH
_geom_hbond_distance_HA
_geom_hbond_distance_DA
_geom_hbond_angle_DHA
_geom_hbond_publ_flag
N2 H2N O4 3_675 0.86 2.21 2.788(4) 124 yes
N3 H3N O3 1_556 0.86 2.27 3.075(4) 156 yes
C7 H7 O4 . 0.93 2.26 2.832(4) 119 yes
C10 H10 O2 4_565 0.93 2.44 3.130(4) 131 yes

loop_
_geom_torsion_atom_site_label_1
_geom_torsion_atom_site_label_2
_geom_torsion_atom_site_label_3
_geom_torsion_atom_site_label_4
_geom_torsion_site_symmetry_1
_geom_torsion_site_symmetry_2
_geom_torsion_site_symmetry_3
_geom_torsion_site_symmetry_4
_geom_torsion
_geom_torsion_publ_flag
O2 S1 N2 C4 . . . . -47.0(3) no
O3 S1 N2 C4 . . . . -175.5(3) no
C5 S1 N2 C4 . . . . 69.4(3) no
O2 S1 C5 C6 . . . . -167.7(3) no
O2 S1 C5 C10 . . . . 12.5(3) no
O3 S1 C5 C6 . . . . -35.7(3) no
O3 S1 C5 C10 . . . . 144.5(3) no
N2 S1 C5 C6 . . . . 76.5(3) no
N2 S1 C5 C10 . . . . -103.3(3) no
C2 O1 N1 C4 . . . . -0.4(5) no
N1 O1 C2 C1 . . . . 178.2(4) no
N1 O1 C2 C3 . . . . 0.8(5) no
O1 N1 C4 N2 . . . . -175.0(3) no
O1 N1 C4 C3 . . . . 0.0(5) no
S1 N2 C4 N1 . . . . -143.7(3) no
S1 N2 C4 C3 . . . . 42.4(5) no
C11 N3 C8 C7 . . . . -13.4(6) no
C11 N3 C8 C9 . . . . 168.7(4) no
C8 N3 C11 O4 . . . . -11.1(6) no
C8 N3 C11 C12 . . . . 167.0(3) no
O1 C2 C3 C4 . . . . -0.7(5) no
C1 C2 C3 C4 . . . . -177.5(5) no
C2 C3 C4 N1 . . . . 0.5(5) no
C2 C3 C4 N2 . . . . 174.6(4) no
S1 C5 C6 C7 . . . . 179.4(3) no
C10 C5 C6 C7 . . . . -0.8(5) no
S1 C5 C10 C9 . . . . -179.0(3) no
C6 C5 C10 C9 . . . . 1.2(5) no
C5 C6 C7 C8 . . . . -0.6(5) no
C6 C7 C8 N3 . . . . -176.3(3) no
C6 C7 C8 C9 . . . . 1.5(5) no
N3 C8 C9 C10 . . . . 176.8(3) no
C7 C8 C9 C10 . . . . -1.1(6) no
C8 C9 C10 C5 . . . . -0.2(6) no
O4 C11 C12 C13 . . . . -16.4(5) no
O4 C11 C12 C17 . . . . 159.5(3) no
N3 C11 C12 C13 . . . . 165.4(3) no
N3 C11 C12 C17 . . . . -18.7(5) no
C11 C12 C13 C14 . . . . 175.7(4) no
C17 C12 C13 C14 . . . . -0.4(6) no
C11 C12 C17 C16 . . . . -174.6(3) no
C13 C12 C17 C16 . . . . 1.2(5) no
C12 C13 C14 C15 . . . . -0.2(7) no
C13 C14 C15 C16 . . . . -0.1(7) no
C14 C15 C16 C17 . . . . 0.9(6) no
C15 C16 C17 C12 . . . . -1.5(6) no

loop_
_cod_related_entry_id
_cod_related_entry_database
_cod_related_entry_code
1 ChemSpider 915212
